data_1571371
loop_
_publ_author_name
'Mondal, Saikat'
'Reddy, C. Malla'
'Saha, Subhankar'

_publ_section_title
;
 Crystal property engineering using molecular-supramolecular equivalence:
 mechanical property alteration in hydrogen bonded systems.
;
_journal_issue 10
_journal_name_full 'Chemical science'
_journal_page_first 3578
_journal_page_last 3587
_journal_paper_doi 10.1039/d3sc06462j
_journal_volume 15
_journal_year 2024
_chemical_formula_moiety 'C14 H10 Br0.1 N0.9 O4.8'
_chemical_formula_sum 'C14 H10 Br0.1 N0.9 O4.8'
_chemical_formula_weight 275.62
_space_group_crystal_system orthorhombic
_space_group_IT_number 19
_space_group_name_Hall 'P 2ac 2ab'
_space_group_name_H-M_alt 'P 21 21 21'
_atom_sites_solution_hydrogens geom
_atom_sites_solution_primary iterative
_audit_creation_date 2023-11-16
_audit_creation_method
;
Olex2 1.3
(compiled 2020.11.12 svn.r5f609507 for OlexSys, GUI svn.r6272)
;
_audit_update_record
;
2023-12-02 deposited with the CCDC.	2024-01-24 downloaded from the CCDC.
;
_cell_angle_alpha 90
_cell_angle_beta 90
_cell_angle_gamma 90
_cell_formula_units_Z 4
_cell_length_a 4.0056(2)
_cell_length_b 11.2133(4)
_cell_length_c 28.6053(11)
_cell_measurement_reflns_used 3636
_cell_measurement_temperature 288(15)
_cell_measurement_theta_max 60.3020
_cell_measurement_theta_min 3.9110
_cell_volume 1284.84(9)
_computing_cell_refinement 'CrysAlisPro 1.171.40.53 (Rigaku OD, 2019)'
_computing_data_collection 'CrysAlisPro 1.171.40.53 (Rigaku OD, 2019)'
_computing_data_reduction 'CrysAlisPro 1.171.40.53 (Rigaku OD, 2019)'
_computing_molecular_graphics 'Olex2 1.3 (Dolomanov et al., 2009)'
_computing_publication_material 'Olex2 1.3 (Dolomanov et al., 2009)'
_computing_structure_refinement 'SHELXL 2018/3 (Sheldrick, 2015)'
_computing_structure_solution 'olex2.solve 1.3 (Bourhis et al., 2015)'
_diffrn_ambient_temperature 293(2)
_diffrn_detector_area_resol_mean 10.0000
_diffrn_detector_type HyPix3000
_diffrn_measured_fraction_theta_full 0.991
_diffrn_measured_fraction_theta_max 0.987
_diffrn_measurement_details
;
List of Runs (angles in degrees, time in seconds):

  # Type    Start    End  Width  t~exp~   \w     \q     \k     \f   Frames
#--------------------------------------------------------------------------
  1  \w    -75.00  24.00   0.50    5.59    --  -40.58  99.00 -55.00  198
  2  \w   -111.00 -26.00   0.50    5.59    --  -40.58 -25.00 -17.00  170
  3  \w    -31.00  30.00   0.50    5.59    --  -40.58  25.00 146.00  122
  4  \w    -29.00  31.00   0.50    5.59    --   40.58 -25.00 -17.00  120
  5  \w     37.00  93.00   0.50    5.59    --   40.58-130.00 125.00  112
  6  \w     26.00 111.00   0.50    5.59    --   40.58  25.00 146.00  170
  7  \w   -155.00 -85.00   0.50   22.50    --  -82.50 -99.00-161.00  140
  8  \w   -153.00 -68.00   0.50   22.50    --  -82.50 -25.00 -17.00  170
  9  \w   -150.00 -63.00   0.50   22.50    --  -82.50-140.00 -48.00  174
 10  \w    -90.00 -17.00   0.50   22.50    --  -82.50 130.00-162.00  146
 11  \w    107.00 169.00   0.50   22.50    --   96.35  99.00 -55.00  124
 12  \w     84.00 164.00   0.50   22.50    --   96.35 140.00  10.00  160
 13  \w     91.00 162.00   0.50   22.50    --   96.35 130.00-162.00  142
 14  \w     24.00 107.00   0.50   22.50    --   96.35 -99.00-161.00  166
 15  \w     81.00 167.00   0.50   22.50    --   96.35  25.00 146.00  172
 16  \w   -108.00 -17.00   0.50    5.59    --  -40.58 -64.00 120.00  182
 17  \w     -2.00  75.00   0.50    5.59    --   40.58 -99.00-161.00  154
 18  \w    -35.00  24.00   0.50    5.59    --   40.58 -12.00-120.00  118
 19  \w    -47.00 -15.00   0.50   22.50    --  -82.50  42.00-180.00   64
 20  \w    -47.00 -15.00   0.50   22.50    --  -82.50  42.00  90.00   64
 21  \w     30.00  57.00   0.50   22.50    --   96.35 -50.00-120.00   54
 22  \w     30.00  57.00   0.50   22.50    --   96.35 -50.00  30.00   54
 23  \w     30.00  57.00   0.50   22.50    --   96.35 -50.00 -30.00   54
 24  \w     28.00  68.00   0.50   22.50    --   96.35 -59.00  30.00   80
 25  \w     28.00  68.00   0.50   22.50    --   96.35 -59.00   0.00   80
 26  \w     28.00  68.00   0.50   22.50    --   96.35 -59.00-180.00   80
 27  \w     28.00  68.00   0.50   22.50    --   96.35 -59.00-120.00   80
 28  \w     29.00  83.00   0.50   22.50    --   96.35 -68.00 -30.00  108
 29  \w   -108.00 -17.00   0.50    5.59    --  -40.58 -64.00  60.00  182
 30  \w   -109.00 -14.00   0.50    5.59    --  -40.58 -77.00-150.00  190
 31  \w    -43.00  26.00   0.50    5.59    --  -40.58  38.00-120.00  138
 32  \w   -107.00 -25.00   0.50    5.59    --  -40.58 -38.00-120.00  164
 33  \w   -108.00 -17.00   0.50    5.59    --  -40.58 -64.00 -30.00  182
 34  \w   -109.00 -14.00   0.50    5.59    --  -40.58 -77.00  30.00  190
 35  \w     14.00 109.00   0.50    5.59    --   40.58  77.00-150.00  190
 36  \w     14.00 109.00   0.50    5.59    --   40.58  77.00 150.00  190
 37  \w   -150.00 -90.00   0.50   22.50    --  -82.50 -42.00  60.00  120
 38  \w   -150.00 -66.00   0.50   22.50    --  -82.50 -42.00 -60.00  168
;
_diffrn_measurement_device 'four-circle diffractometer'
_diffrn_measurement_device_type 'XtaLAB Synergy, Dualflex, HyPix3000'
_diffrn_measurement_method '\w scans'
_diffrn_radiation_type CuK\a
_diffrn_radiation_wavelength 1.54184
_diffrn_reflns_av_R_equivalents 0.0435
_diffrn_reflns_av_unetI/netI 0.0273
_diffrn_reflns_Laue_measured_fraction_full 0.991
_diffrn_reflns_Laue_measured_fraction_max 0.987
_diffrn_reflns_limit_h_max 4
_diffrn_reflns_limit_h_min -3
_diffrn_reflns_limit_k_max 13
_diffrn_reflns_limit_k_min -13
_diffrn_reflns_limit_l_max 33
_diffrn_reflns_limit_l_min -34
_diffrn_reflns_number 10778
_diffrn_reflns_point_group_measured_fraction_full 0.911
_diffrn_reflns_point_group_measured_fraction_max 0.907
_diffrn_reflns_theta_full 67.684
_diffrn_reflns_theta_max 68.100
_diffrn_reflns_theta_min 3.090
_exptl_absorpt_coefficient_mu 1.264
_exptl_absorpt_correction_T_max 1.00000
_exptl_absorpt_correction_T_min 0.70237
_exptl_absorpt_correction_type multi-scan
_exptl_absorpt_process_details
;
CrysAlisPro 1.171.40.53 (Rigaku Oxford Diffraction, 2019)
Empirical absorption correction using spherical harmonics,
 implemented in SCALE3 ABSPACK scaling algorithm.
;
_exptl_crystal_colour 'clear light colourless'
_exptl_crystal_colour_lustre clear
_exptl_crystal_colour_modifier light
_exptl_crystal_colour_primary colourless
_exptl_crystal_density_diffrn 1.425
_exptl_crystal_description needle
_exptl_crystal_F_000 569
_exptl_crystal_size_max 0.5
_exptl_crystal_size_mid 0.2
_exptl_crystal_size_min 0.1
_refine_diff_density_max 0.126
_refine_diff_density_min -0.143
_refine_diff_density_rms 0.035
_refine_ls_abs_structure_details
;
 Flack x determined using 519 quotients [(I+)-(I-)]/[(I+)+(I-)]
 (Parsons, Flack and Wagner, Acta Cryst. B69 (2013) 249-259).
;
_refine_ls_abs_structure_Flack 0.10(5)
_refine_ls_extinction_method none
_refine_ls_goodness_of_fit_ref 1.064
_refine_ls_hydrogen_treatment constr
_refine_ls_matrix_type full
_refine_ls_number_parameters 208
_refine_ls_number_reflns 2128
_refine_ls_number_restraints 0
_refine_ls_restrained_S_all 1.064
_refine_ls_R_factor_all 0.0579
_refine_ls_R_factor_gt 0.0484
_refine_ls_shift/su_max 0.000
_refine_ls_shift/su_mean 0.000
_refine_ls_structure_factor_coef Fsqd
_refine_ls_weighting_details 'w=1/[\s^2^(Fo^2^)+(0.0686P)^2^+0.2168P] where P=(Fo^2^+2Fc^2^)/3'
_refine_ls_weighting_scheme calc
_refine_ls_wR_factor_gt 0.1301
_refine_ls_wR_factor_ref 0.1362
_reflns_Friedel_coverage 0.505
_reflns_Friedel_fraction_full 0.786
_reflns_Friedel_fraction_max 0.780
_reflns_number_gt 1760
_reflns_number_total 2128
_reflns_threshold_expression 'I > 2\s(I)'
_cod_data_source_file d3sc06462j7.cif
_cod_data_source_block test2
_cod_original_formula_sum 'C14 H10 Br0.10 N0.90 O4.80'
_cod_database_code 1571371
_shelx_shelxl_version_number 2018/3
_shelx_space_group_comment
;
The symmetry employed for this shelxl refinement is uniquely defined
by the following loop, which should always be used as a source of
symmetry information in preference to the above space-group names.
They are only intended as comments.
;
_shelx_estimated_absorpt_t_max 0.884
_shelx_estimated_absorpt_t_min 0.571
_olex2_refinement_description
;
1. Fixed Uiso
 At 1.2 times of:
  All C(H) groups, All C(H,H,H,H,H,H) groups
2. Others
 Fixed Sof: O1(0.9) O2(0.9) H1bc(0.4) H1bd(0.4) H1ce(0.25) H1cf(0.25)
 H1aa(0.35) H1ab(0.35) O4(0.4) O5(0.3) O3(0.3) N2(0.9) Br2(0.1)
3.a Secondary CH2 refined with riding coordinates:
 C1(H1bc,H1bd), C1(H1ce,H1cf), C1(H1aa,H1ab)
3.b Aromatic/amide H refined with riding coordinates:
 C008(H008), C009(H009), C00B(H00B), C00C(H00C), C00D(H00D), C00E(H00E),
 C00F(H00F), C00H(H00H)
;
_olex2_submission_special_instructions 'No special instructions were received'
_oxdiff_exptl_absorpt_empirical_details
;
Empirical correction (ABSPACK) includes:
- Absorption correction using spherical harmonics
- Frame scaling
;

loop_
_space_group_symop_operation_xyz
'x, y, z'
'-x+1/2, -y, z+1/2'
'-x, y+1/2, -z+1/2'
'x+1/2, -y+1/2, -z'

loop_
_atom_site_label
_atom_site_type_symbol
_atom_site_fract_x
_atom_site_fract_y
_atom_site_fract_z
_atom_site_U_iso_or_equiv
_atom_site_adp_type
_atom_site_occupancy
_atom_site_site_symmetry_order
_atom_site_calc_flag
_atom_site_refinement_flags_posn
_atom_site_refinement_flags_adp
_atom_site_refinement_flags_occupancy
_atom_site_disorder_assembly
_atom_site_disorder_group
O001 O 0.5773(7) 0.6746(2) 0.37143(8) 0.0736(7) Uani 1 1 d . . . . .
O003 O 0.8383(10) 0.5513(3) 0.42184(9) 0.0981(10) Uani 1 1 d . . . . .
C005 C 0.6590(10) 0.7767(3) 0.39780(11) 0.0658(9) Uani 1 1 d . . . . .
C006 C 0.6671(11) 0.5668(3) 0.38750(12) 0.0694(9) Uani 1 1 d . . . . .
C007 C 0.5435(9) 0.4683(3) 0.35744(11) 0.0622(8) Uani 1 1 d . . . . .
C008 C 0.3758(10) 0.4904(3) 0.31553(12) 0.0705(9) Uani 1 1 d . . . . .
H008 H 0.337221 0.568398 0.305909 0.085 Uiso 1 1 calc R U . . .
C009 C 0.2679(11) 0.3968(4) 0.28856(13) 0.0775(11) Uani 1 1 d . . . . .
H009 H 0.162707 0.410473 0.260082 0.093 Uiso 1 1 calc R U . . .
C00A C 0.3176(11) 0.2836(4) 0.30419(13) 0.0728(10) Uani 1 1 d . . . . .
C00B C 0.4807(11) 0.2584(4) 0.34542(13) 0.0761(10) Uani 1 1 d . . . . .
H00B H 0.513797 0.180062 0.354990 0.091 Uiso 1 1 calc R U . . .
C00C C 0.5928(10) 0.3519(3) 0.37191(12) 0.0732(10) Uani 1 1 d . . . . .
H00C H 0.703121 0.336936 0.399909 0.088 Uiso 1 1 calc R U . . .
C00D C 0.8334(11) 0.8650(3) 0.37515(13) 0.0744(10) Uani 1 1 d . . . . .
H00D H 0.902895 0.855217 0.344366 0.089 Uiso 1 1 calc R U . . .
C00E C 0.5522(11) 0.7901(3) 0.44279(12) 0.0754(10) Uani 1 1 d . . . . .
H00E H 0.433004 0.729692 0.457520 0.090 Uiso 1 1 calc R U . . .
C00F C 0.6234(13) 0.8941(4) 0.46594(13) 0.0846(13) Uani 1 1 d . . . . .
H00F H 0.548320 0.904301 0.496444 0.102 Uiso 1 1 calc R U . . .
C00G C 0.8053(12) 0.9846(4) 0.44473(16) 0.0830(11) Uani 1 1 d . . . . .
C00H C 0.9027(11) 0.9688(4) 0.39932(16) 0.0834(12) Uani 1 1 d . . . . .
H00H H 1.018713 1.029563 0.384298 0.100 Uiso 1 1 calc R U . . .
O1 O 0.0500(18) 0.2069(5) 0.23849(17) 0.131(2) Uani 0.9 1 d . . P . .
O2 O 0.228(2) 0.0832(5) 0.2903(2) 0.127(2) Uani 0.9 1 d . . P . .
C1 C 0.8882(19) 1.0964(6) 0.4715(3) 0.130(2) Uani 1 1 d . . . . .
H1BC H 0.861872 1.077741 0.504400 0.157 Uiso 0.4 1 calc R U P A 2
H1BD H 1.123721 1.111985 0.466520 0.157 Uiso 0.4 1 calc R U P A 2
H1CE H 0.680782 1.131862 0.482126 0.157 Uiso 0.25 1 calc R U P B 3
H1CF H 1.014394 1.073919 0.499061 0.157 Uiso 0.25 1 calc R U P B 3
H1AA H 1.126105 1.094587 0.477776 0.157 Uiso 0.35 1 calc R U P C 1
H1AB H 0.849146 1.163107 0.450612 0.157 Uiso 0.35 1 calc R U P C 1
O4 O 0.751(6) 1.1842(10) 0.4650(4) 0.178(8) Uani 0.4 1 d . . P D 2
O5 O 1.065(4) 1.1818(12) 0.4479(4) 0.100(3) Uani 0.3 1 d . . P D 3
O3 O 0.755(13) 1.1186(18) 0.5066(7) 0.263(17) Uani 0.3 1 d . . P D 1
N2 N 0.197(3) 0.1824(13) 0.2749(6) 0.089(3) Uani 0.9 1 d . . P . .
Br2 Br 0.155(7) 0.155(3) 0.2693(13) 0.151(9) Uani 0.1 1 d . . P . .

loop_
_atom_site_aniso_label
_atom_site_aniso_U_11
_atom_site_aniso_U_22
_atom_site_aniso_U_33
_atom_site_aniso_U_23
_atom_site_aniso_U_13
_atom_site_aniso_U_12
O001 0.0869(18) 0.0686(14) 0.0655(13) 0.0009(12) -0.0124(13) 0.0007(14)
O003 0.123(2) 0.0888(19) 0.0823(17) -0.0118(15) -0.0427(18) 0.0190(19)
C005 0.070(2) 0.067(2) 0.0605(18) 0.0004(17) -0.0062(18) 0.0059(19)
C006 0.074(2) 0.074(2) 0.0609(19) 0.0017(18) -0.001(2) 0.003(2)
C007 0.0614(19) 0.070(2) 0.0552(16) -0.0003(16) -0.0024(15) 0.0027(17)
C008 0.077(2) 0.072(2) 0.0618(18) 0.0025(17) -0.0063(18) 0.004(2)
C009 0.077(3) 0.095(3) 0.061(2) -0.003(2) -0.0071(18) -0.005(2)
C00A 0.071(2) 0.080(2) 0.068(2) -0.0115(19) 0.0071(19) -0.011(2)
C00B 0.080(3) 0.071(2) 0.077(2) 0.0004(19) 0.005(2) 0.001(2)
C00C 0.078(2) 0.078(2) 0.0630(19) 0.0037(18) -0.0059(19) 0.005(2)
C00D 0.081(2) 0.075(2) 0.067(2) 0.0055(19) 0.001(2) 0.004(2)
C00E 0.083(3) 0.078(2) 0.066(2) 0.0042(19) 0.003(2) 0.011(2)
C00F 0.098(3) 0.091(3) 0.065(2) -0.008(2) -0.003(2) 0.029(3)
C00G 0.085(3) 0.071(2) 0.093(3) -0.012(2) -0.019(2) 0.015(2)
C00H 0.078(3) 0.070(2) 0.103(3) 0.006(2) -0.006(2) 0.001(2)
O1 0.172(5) 0.131(4) 0.090(3) -0.023(3) -0.025(3) -0.034(3)
O2 0.177(5) 0.089(3) 0.116(4) -0.017(3) 0.005(4) -0.036(4)
C1 0.123(5) 0.111(5) 0.158(6) -0.056(4) -0.027(5) 0.017(4)
O4 0.34(2) 0.066(5) 0.123(9) -0.022(6) -0.072(12) 0.062(11)
O5 0.135(10) 0.068(6) 0.098(7) 0.007(6) -0.014(8) -0.021(7)
O3 0.51(5) 0.121(12) 0.155(14) -0.032(13) -0.03(3) -0.01(2)
N2 0.076(4) 0.099(7) 0.093(6) -0.009(6) 0.000(3) -0.011(5)
Br2 0.153(14) 0.165(18) 0.135(13) -0.065(10) 0.046(12) -0.075(11)

loop_
_atom_type_symbol
_atom_type_description
_atom_type_scat_dispersion_real
_atom_type_scat_dispersion_imag
_atom_type_scat_source
C C 0.0181 0.0091 'International Tables Vol C Tables 4.2.6.8 and 6.1.1.4'
H H 0.0000 0.0000 'International Tables Vol C Tables 4.2.6.8 and 6.1.1.4'
Br Br -0.6763 1.2805 'International Tables Vol C Tables 4.2.6.8 and 6.1.1.4'
N N 0.0311 0.0180 'International Tables Vol C Tables 4.2.6.8 and 6.1.1.4'
O O 0.0492 0.0322 'International Tables Vol C Tables 4.2.6.8 and 6.1.1.4'

loop_
_geom_angle_atom_site_label_1
_geom_angle_atom_site_label_2
_geom_angle_atom_site_label_3
_geom_angle
_geom_angle_site_symmetry_1
_geom_angle_site_symmetry_3
_geom_angle_publ_flag
C006 O001 C005 119.1(3) . . ?
C00D C005 O001 116.8(3) . . ?
C00E C005 O001 121.4(3) . . ?
C00E C005 C00D 121.6(3) . . ?
O001 C006 C007 112.5(3) . . ?
O003 C006 O001 124.0(4) . . ?
O003 C006 C007 123.5(3) . . ?
C008 C007 C006 121.7(3) . . ?
C00C C007 C006 118.8(3) . . ?
C00C C007 C008 119.5(3) . . ?
C007 C008 H008 120.1 . . ?
C009 C008 C007 119.9(3) . . ?
C009 C008 H008 120.1 . . ?
C008 C009 H009 120.6 . . ?
C00A C009 C008 118.9(3) . . ?
C00A C009 H009 120.6 . . ?
C009 C00A C00B 122.8(4) . . ?
C009 C00A N2 118.6(7) . . ?
C009 C00A Br2 119.6(14) . . ?
C00B C00A N2 118.6(7) . . ?
C00B C00A Br2 117.6(14) . . ?
N2 C00A Br2 2.2(15) . . ?
C00A C00B H00B 120.9 . . ?
C00C C00B C00A 118.2(4) . . ?
C00C C00B H00B 120.9 . . ?
C007 C00C H00C 119.7 . . ?
C00B C00C C007 120.6(3) . . ?
C00B C00C H00C 119.7 . . ?
C005 C00D H00D 120.9 . . ?
C005 C00D C00H 118.2(4) . . ?
C00H C00D H00D 120.9 . . ?
C005 C00E H00E 120.5 . . ?
C005 C00E C00F 119.0(4) . . ?
C00F C00E H00E 120.5 . . ?
C00E C00F H00F 119.4 . . ?
C00E C00F C00G 121.3(4) . . ?
C00G C00F H00F 119.4 . . ?
C00F C00G C1 120.1(5) . . ?
C00H C00G C00F 118.0(4) . . ?
C00H C00G C1 121.9(5) . . ?
C00D C00H H00H 119.1 . . ?
C00G C00H C00D 121.8(4) . . ?
C00G C00H H00H 119.1 . . ?
Br2 O1 N2 18.4(19) . . ?
Br2 O2 N2 18(2) . . ?
C00G C1 H1BC 106.9 . . ?
C00G C1 H1BD 106.9 . . ?
C00G C1 H1CE 108.2 . . ?
C00G C1 H1CF 108.2 . . ?
C00G C1 H1AA 107.1 . . ?
C00G C1 H1AB 107.1 . . ?
H1BC C1 H1BD 106.7 . . ?
H1CE C1 H1CF 107.3 . . ?
H1AA C1 H1AB 106.8 . . ?
O4 C1 C00G 121.9(10) . . ?
O4 C1 H1BC 106.9 . . ?
O4 C1 H1BD 106.9 . . ?
O5 C1 C00G 116.5(9) . . ?
O5 C1 H1CE 108.2 . . ?
O5 C1 H1CF 108.2 . . ?
O3 C1 C00G 121.1(17) . . ?
O3 C1 H1AA 107.1 . . ?
O3 C1 H1AB 107.1 . . ?
O1 N2 C00A 117.5(11) . . ?
O2 N2 C00A 117.7(11) . . ?
O2 N2 O1 124.6(12) . . ?
O1 Br2 C00A 98(2) . . ?
O2 Br2 C00A 101(2) . . ?
O2 Br2 O1 161(3) . . ?

loop_
_geom_bond_atom_site_label_1
_geom_bond_atom_site_label_2
_geom_bond_distance
_geom_bond_site_symmetry_2
_geom_bond_publ_flag
O001 C005 1.409(4) . ?
O001 C006 1.342(4) . ?
O003 C006 1.211(4) . ?
C005 C00D 1.374(5) . ?
C005 C00E 1.364(5) . ?
C006 C007 1.485(5) . ?
C007 C008 1.396(5) . ?
C007 C00C 1.384(5) . ?
C008 H008 0.9300 . ?
C008 C009 1.373(5) . ?
C009 H009 0.9300 . ?
C009 C00A 1.360(5) . ?
C00A C00B 1.377(5) . ?
C00A N2 1.492(15) . ?
C00A Br2 1.87(3) . ?
C00B H00B 0.9300 . ?
C00B C00C 1.369(5) . ?
C00C H00C 0.9300 . ?
C00D H00D 0.9300 . ?
C00D C00H 1.382(6) . ?
C00E H00E 0.9300 . ?
C00E C00F 1.371(6) . ?
C00F H00F 0.9300 . ?
C00F C00G 1.388(6) . ?
C00G C00H 1.368(6) . ?
C00G C1 1.506(7) . ?
C00H H00H 0.9300 . ?
O1 N2 1.228(18) . ?
O1 Br2 1.14(4) . ?
O2 N2 1.203(18) . ?
O2 Br2 1.05(4) . ?
C1 H1BC 0.9700 . ?
C1 H1BD 0.9700 . ?
C1 H1CE 0.9700 . ?
C1 H1CF 0.9700 . ?
C1 H1AA 0.9700 . ?
C1 H1AB 0.9700 . ?
C1 O4 1.144(12) . ?
C1 O5 1.370(14) . ?
C1 O3 1.16(3) . ?

loop_
_geom_torsion_atom_site_label_1
_geom_torsion_atom_site_label_2
_geom_torsion_atom_site_label_3
_geom_torsion_atom_site_label_4
_geom_torsion
_geom_torsion_site_symmetry_1
_geom_torsion_site_symmetry_2
_geom_torsion_site_symmetry_3
_geom_torsion_site_symmetry_4
_geom_torsion_publ_flag
O001 C005 C00D C00H 176.8(3) . . . . ?
O001 C005 C00E C00F -176.4(4) . . . . ?
O001 C006 C007 C008 4.6(5) . . . . ?
O001 C006 C007 C00C -174.5(4) . . . . ?
O003 C006 C007 C008 -173.3(4) . . . . ?
O003 C006 C007 C00C 7.6(6) . . . . ?
C005 O001 C006 O003 -5.9(6) . . . . ?
C005 O001 C006 C007 176.2(3) . . . . ?
C005 C00D C00H C00G 0.6(6) . . . . ?
C005 C00E C00F C00G -1.0(6) . . . . ?
C006 O001 C005 C00D 125.7(4) . . . . ?
C006 O001 C005 C00E -58.2(5) . . . . ?
C006 C007 C008 C009 179.5(4) . . . . ?
C006 C007 C00C C00B 179.5(4) . . . . ?
C007 C008 C009 C00A 2.2(6) . . . . ?
C008 C007 C00C C00B 0.4(6) . . . . ?
C008 C009 C00A C00B -2.0(6) . . . . ?
C008 C009 C00A N2 179.4(7) . . . . ?
C008 C009 C00A Br2 177.1(9) . . . . ?
C009 C00A C00B C00C 0.9(6) . . . . ?
C009 C00A N2 O1 -1.9(14) . . . . ?
C009 C00A N2 O2 -176.3(8) . . . . ?
C009 C00A Br2 O1 3(2) . . . . ?
C009 C00A Br2 O2 -179.1(14) . . . . ?
C00A C00B C00C C007 -0.1(6) . . . . ?
C00B C00A N2 O1 179.5(8) . . . . ?
C00B C00A N2 O2 5.0(14) . . . . ?
C00B C00A Br2 O1 -177.9(11) . . . . ?
C00B C00A Br2 O2 0(2) . . . . ?
C00C C007 C008 C009 -1.4(6) . . . . ?
C00D C005 C00E C00F -0.5(6) . . . . ?
C00E C005 C00D C00H 0.7(6) . . . . ?
C00E C00F C00G C00H 2.2(6) . . . . ?
C00E C00F C00G C1 -178.2(4) . . . . ?
C00F C00G C00H C00D -2.0(6) . . . . ?
C00F C00G C1 O4 -104.3(18) . . . . ?
C00F C00G C1 O5 -179.4(9) . . . . ?
C00F C00G C1 O3 -14(3) . . . . ?
C00H C00G C1 O4 75.3(18) . . . . ?
C00H C00G C1 O5 0.2(11) . . . . ?
C00H C00G C1 O3 166(2) . . . . ?
C1 C00G C00H C00D 178.4(5) . . . . ?
N2 C00A C00B C00C 179.5(7) . . . . ?
N2 C00A Br2 O1 -61(45) . . . . ?
N2 C00A Br2 O2 117(46) . . . . ?
N2 O1 Br2 C00A 8(5) . . . . ?
N2 O1 Br2 O2 -166(14) . . . . ?
N2 O2 Br2 C00A -8(5) . . . . ?
N2 O2 Br2 O1 166(15) . . . . ?
Br2 C00A C00B C00C -178.2(9) . . . . ?
Br2 C00A N2 O1 115(46) . . . . ?
Br2 C00A N2 O2 -59(46) . . . . ?
Br2 O1 N2 C00A -169(7) . . . . ?
Br2 O1 N2 O2 5(5) . . . . ?
Br2 O2 N2 C00A 169(7) . . . . ?
Br2 O2 N2 O1 -5(6) . . . . ?
